data_4327696
loop_
_publ_author_name
'Hui Shan'
'Alan James'
'Paul R. Sharp'

_publ_contact_author
;
 Paul R. Sharp
 Department of Chemistry
 University of Missouri
 Columbia, MO  65211
;
_publ_contact_author_email SharpP@missouri.edu
_publ_contact_author_fax 573-882-2754
_publ_contact_author_phone 573-882-7715
_publ_section_title
;
 Platinum(II) 1,5-COD Oxo Complexes
;
_journal_name_full 'Inorganic Chemistry'
_journal_page_first 5727
_journal_page_last 5732
_journal_paper_doi 10.1021/ic980818+
_journal_volume 37
_journal_year 1998
_chemical_formula_structural '[(1,5-COD)4Pt4(\m3-O)2Cl2]+2 (BF4-)2 (CH2Cl2)4'
_chemical_formula_sum 'C36 H56 B2 Cl10 F8 O2 Pt4'
_chemical_formula_weight 1829.36
_chemical_name_systematic
; 
 ? 
;
_space_group_IT_number 14
_symmetry_cell_setting monoclinic
_symmetry_space_group_name_Hall '-P 2ybc'
_symmetry_space_group_name_H-M 'P 1 21/c 1'
_atom_sites_solution_hydrogens geom
_atom_sites_solution_primary direct
_atom_sites_solution_secondary difmap
_audit_creation_method SHELXL
_cell_angle_alpha 90.00
_cell_angle_beta 111.5810(10)
_cell_angle_gamma 90.00
_cell_formula_units_Z 4
_cell_length_a 18.0695(10)
_cell_length_b 12.7954(7)
_cell_length_c 22.8013(13)
_cell_measurement_temperature 173(2)
_cell_volume 4902.2(5)
_computing_cell_refinement 'Siemens SMART Software Reference Manual (1994)'
_computing_data_collection 'Siemens SMART Software Reference Manual (1994)'
_computing_data_reduction 'Siemens SAINT version 4'
_computing_molecular_graphics 'RES2INS (Len Barbour, 1996)'
_computing_publication_material 'ORTEP III'
_computing_structure_refinement 'SHELXTL version 5 (Sheldrick, 1994)'
_computing_structure_solution 'SHELXTL version 5 (Sheldrick, 1994)'
_diffrn_ambient_temperature 173(2)
_diffrn_measurement_device 'Siemens SMART CCD'
_diffrn_measurement_method '\w scans'
_diffrn_radiation_monochromator graphite
_diffrn_radiation_source 'fine-focus sealed tube'
_diffrn_radiation_type MoK\a
_diffrn_radiation_wavelength 0.71070
_diffrn_reflns_av_R_equivalents 0.1100
_diffrn_reflns_av_sigmaI/netI 0.1495
_diffrn_reflns_limit_h_max 21
_diffrn_reflns_limit_h_min -23
_diffrn_reflns_limit_k_max 11
_diffrn_reflns_limit_k_min -16
_diffrn_reflns_limit_l_max 29
_diffrn_reflns_limit_l_min -28
_diffrn_reflns_number 26330
_diffrn_reflns_theta_max 27.14
_diffrn_reflns_theta_min 1.21
_diffrn_standards_decay_% 0.0
_exptl_absorpt_coefficient_mu 11.698
_exptl_absorpt_correction_T_max 0.161
_exptl_absorpt_correction_T_min 1.000
_exptl_absorpt_correction_type 'SADABS (Sheldrick, 1996) '
_exptl_crystal_colour pale_yellow
_exptl_crystal_density_diffrn 2.479
_exptl_crystal_description prism
_exptl_crystal_F_000 3572
_exptl_crystal_size_max 0.10
_exptl_crystal_size_mid 0.30
_exptl_crystal_size_min 0.20
_refine_diff_density_max 8.169
_refine_diff_density_min -6.336
_refine_diff_density_rms 0.570
_refine_ls_extinction_method none
_refine_ls_goodness_of_fit_all 0.971
_refine_ls_goodness_of_fit_obs 1.156
_refine_ls_hydrogen_treatment riding
_refine_ls_matrix_type full
_refine_ls_number_parameters 522
_refine_ls_number_reflns 10497
_refine_ls_number_restraints 103
_refine_ls_restrained_S_all 0.978
_refine_ls_restrained_S_obs 1.154
_refine_ls_R_factor_all 0.1336
_refine_ls_R_factor_obs 0.0898
_refine_ls_shift/esd_max 0.163
_refine_ls_shift/esd_mean 0.003
_refine_ls_structure_factor_coef Fsqd
_refine_ls_weighting_details 'w=1/[\s^2^(Fo^2^)+(0.1301P)^2^+0.0000P] where P=(Fo^2^+2Fc^2^)/3'
_refine_ls_weighting_scheme calc
_refine_ls_wR_factor_all 0.2373
_refine_ls_wR_factor_obs 0.2157
_reflns_number_observed 6279
_reflns_number_total 10498
_reflns_observed_criterion >2sigma(I)
_cod_data_source_file ic9808182B_3.cif
_cod_data_source_block '[(1,5-COD)4Pt4(\m3-O)2Cl2](BF4-)2'
_cod_depositor_comments
;
The following automatic conversions were performed:

'_refine_ls_weighting_scheme' value 'calc
w=1/[\s^2^(Fo^2^)+(0.1301P)^2^+0.0000P] where P=(Fo^2^+2Fc^2^)/3' was
changed to 'calc'. New tag '_refine_ls_weighting_details' was
created. The value of the new tag was set to
'w=1/[\s^2^(Fo^2^)+(0.1301P)^2^+0.0000P] where P=(Fo^2^+2Fc^2^)/3'.

Automatic conversion script
Id: cif_fix_values 3143 2015-03-26 13:38:13Z robertas 
;
_cod_original_sg_symbol_H-M 'P 21/c'
_cod_database_code 4327696

loop_
_symmetry_equiv_pos_as_xyz
'x, y, z'
'-x, y+1/2, -z+1/2'
'-x, -y, -z'
'x, -y-1/2, z-1/2'

loop_
_atom_site_aniso_label
_atom_site_aniso_U_11
_atom_site_aniso_U_22
_atom_site_aniso_U_33
_atom_site_aniso_U_23
_atom_site_aniso_U_13
_atom_site_aniso_U_12
Pt1 0.0195(4) 0.0081(3) 0.0352(4) -0.0003(3) 0.0054(3) 0.0017(3)
Pt2 0.0175(4) 0.0169(4) 0.0334(4) -0.0009(3) 0.0050(3) 0.0015(3)
Pt3 0.0217(4) 0.0104(3) 0.0354(4) -0.0006(3) 0.0057(3) 0.0001(3)
Pt4 0.0203(4) 0.0172(4) 0.0363(4) 0.0051(3) 0.0053(3) 0.0061(3)
Cl1 0.042(3) 0.014(2) 0.040(3) 0.000(2) -0.001(3) 0.003(2)
Cl2 0.021(3) 0.046(3) 0.063(4) -0.009(3) 0.003(3) -0.008(3)
Cl3 0.052(5) 0.072(5) 0.094(6) -0.014(4) 0.023(4) 0.005(4)
Cl4 0.050(5) 0.117(8) 0.095(6) -0.022(6) 0.003(5) 0.030(5)
F1 0.061(11) 0.041(9) 0.099(12) 0.001(8) 0.041(10) 0.022(8)
F2 0.060(10) 0.009(6) 0.103(11) -0.004(7) 0.039(9) 0.001(6)
F3 0.050(9) 0.051(9) 0.064(9) 0.008(8) 0.019(8) 0.003(8)
F4 0.056(11) 0.072(12) 0.081(11) -0.028(10) 0.013(9) -0.024(9)
F5 0.078(13) 0.037(9) 0.146(18) -0.033(10) 0.052(13) -0.022(9)
F6 0.051(10) 0.040(9) 0.088(11) -0.004(8) 0.022(9) -0.016(7)
F7 0.042(9) 0.058(10) 0.066(9) 0.019(8) 0.021(8) 0.003(7)
F8 0.047(11) 0.108(15) 0.078(11) 0.009(11) 0.002(9) -0.003(10)
O1 0.026(8) 0.016(7) 0.051(9) 0.000(6) 0.016(7) -0.013(6)
O2 0.029(8) 0.029(7) 0.021(6) -0.001(6) 0.012(6) 0.008(6)
C1 0.048(19) 0.061(20) 0.078(20) 0.004(16) 0.005(16) -0.005(15)
C11 0.028(12) 0.011(9) 0.044(12) -0.005(8) -0.002(10) 0.008(9)
C12 0.020(11) 0.014(9) 0.042(12) 0.007(8) -0.001(9) 0.011(8)
C13 0.023(12) 0.027(11) 0.069(16) 0.012(11) 0.011(12) 0.006(10)
C14 0.048(16) 0.027(12) 0.040(13) -0.008(10) 0.004(12) -0.017(11)
C15 0.025(11) 0.021(10) 0.034(11) -0.012(8) 0.012(10) -0.007(9)
C16 0.029(12) 0.024(10) 0.031(11) -0.007(9) 0.006(10) -0.005(9)
C17 0.034(14) 0.023(11) 0.054(14) -0.012(10) -0.003(12) 0.020(10)
C18 0.020(11) 0.011(9) 0.066(15) -0.002(10) 0.004(11) -0.003(8)
C21 0.046(15) 0.020(10) 0.041(12) -0.004(9) 0.008(12) 0.001(10)
C22 0.030(12) 0.034(12) 0.027(10) -0.003(9) 0.006(10) -0.013(10)
C23 0.064(17) 0.038(13) 0.055(14) -0.033(11) 0.042(13) -0.027(12)
C24 0.038(13) 0.025(11) 0.065(14) -0.018(10) -0.001(11) 0.017(10)
C25 0.034(14) 0.038(13) 0.038(12) -0.013(10) 0.002(11) 0.017(11)
C26 0.046(15) 0.028(12) 0.041(13) -0.015(10) 0.015(12) -0.001(11)
C27 0.036(14) 0.030(12) 0.044(13) -0.004(10) 0.011(11) -0.007(10)
C28 0.023(12) 0.025(11) 0.041(12) -0.012(10) -0.017(10) 0.000(9)
C31 0.067(19) 0.023(11) 0.067(16) 0.017(11) 0.038(16) 0.036(12)
C32 0.018(12) 0.018(11) 0.108(22) -0.009(13) 0.016(14) 0.001(9)
C33 0.039(16) 0.029(13) 0.087(21) -0.019(14) -0.035(15) 0.022(12)
C34 0.064(22) 0.044(17) 0.100(25) 0.004(17) 0.010(20) -0.005(16)
C35 0.029(12) 0.020(10) 0.039(12) 0.001(9) -0.003(10) -0.004(9)
C36 0.036(14) 0.043(14) 0.060(15) -0.002(12) 0.027(13) -0.011(12)
C37 0.069(15) 0.028(11) 0.078(14) -0.015(11) 0.007(12) -0.035(11)
C38 0.040(14) 0.028(12) 0.056(14) -0.027(11) 0.013(12) -0.008(10)
C41 0.030(12) 0.025(11) 0.033(11) 0.010(9) 0.013(10) 0.013(9)
C42 0.059(17) 0.015(10) 0.040(12) 0.009(9) 0.024(12) 0.007(10)
C43 0.044(16) 0.053(16) 0.033(12) 0.020(11) 0.006(12) 0.010(13)
C44 0.024(13) 0.060(17) 0.051(15) 0.025(14) -0.019(11) -0.011(12)
C45 0.032(14) 0.074(18) 0.036(13) 0.041(13) 0.011(11) 0.009(13)
C46 0.038(15) 0.048(15) 0.055(15) 0.008(13) 0.002(13) 0.035(13)
C47 0.084(18) 0.036(13) 0.082(17) 0.000(12) 0.012(14) 0.045(13)
C48 0.042(13) 0.020(10) 0.052(12) 0.021(10) -0.005(11) 0.013(10)
B1 0.031(13) 0.005(9) 0.052(14) -0.008(9) 0.011(11) -0.006(9)
B2 0.028(15) 0.034(15) 0.069(20) -0.003(14) 0.015(15) 0.009(13)

loop_
_atom_site_label
_atom_site_type_symbol
_atom_site_fract_x
_atom_site_fract_y
_atom_site_fract_z
_atom_site_U_iso_or_equiv
_atom_site_thermal_displace_type
_atom_site_occupancy
_atom_site_calc_flag
_atom_site_refinement_flags
Pt1 Pt 0.06584(5) 0.32535(5) 0.45637(4) 0.0222(2) Uani 1 d .
Pt2 Pt 0.27196(5) 0.32524(6) 0.29258(4) 0.0238(2) Uani 1 d .
Pt3 Pt 0.18746(5) 0.47658(6) 0.38688(4) 0.0239(2) Uani 1 d .
Pt4 Pt 0.25263(5) 0.25994(6) 0.43785(4) 0.0260(2) Uani 1 d .
Cl1 Cl 0.1353(3) 0.4123(4) 0.5486(2) 0.0365(13) Uani 1 d .
Cl2 Cl 0.3982(3) 0.3937(5) 0.3340(3) 0.0470(15) Uani 1 d .
Cl3 Cl 0.4686(5) 0.0447(7) 0.3564(4) 0.073(2) Uani 1 d D
Cl4 Cl 0.5632(5) 0.1669(8) 0.4634(4) 0.094(3) Uani 1 d D
Cl5 Cl 0.6723(13) 0.1868(16) 0.7063(11) 0.112(8) Uiso 0.61(3) d PD
Cl6 Cl 0.5324(14) 0.2153(24) 0.7344(13) 0.162(12) Uiso 0.61(3) d PD
Cl5' Cl 0.6311(18) 0.2099(21) 0.6702(13) 0.089(10) Uiso 0.39(3) d PD
Cl6' Cl 0.5085(17) 0.3009(37) 0.7027(19) 0.163(19) Uiso 0.39(3) d PD
Cl7 Cl 0.5149(21) 0.4101(18) 0.5384(14) 0.200(18) Uiso 0.56(3) d PD
Cl8 Cl 0.3192(11) 0.4994(14) 0.5712(8) 0.114(8) Uiso 0.65(3) d PD
Cl9 Cl 0.4315(22) 0.5012(35) 0.6949(14) 0.294(22) Uiso 0.65(3) d PD
F1 F 0.1456(9) -0.0954(11) 0.3046(8) 0.064(4) Uani 1 d .
F2 F 0.0928(9) 0.0556(9) 0.3205(7) 0.055(4) Uani 1 d .
F3 F 0.0768(9) -0.0917(12) 0.3694(7) 0.056(4) Uani 1 d .
F4 F 0.0153(10) -0.0778(14) 0.2645(8) 0.073(5) Uani 1 d .
F5 F 0.7144(11) 0.1949(13) 0.3862(10) 0.084(6) Uani 1 d .
F6 F 0.6757(9) 0.0244(11) 0.3624(8) 0.061(4) Uani 1 d .
F7 F 0.7656(8) 0.0999(12) 0.3243(7) 0.055(4) Uani 1 d .
F8 F 0.8022(10) 0.0648(16) 0.4273(8) 0.084(5) Uani 1 d .
O1 O 0.1542(8) 0.3522(10) 0.4241(7) 0.030(3) Uani 1 d .
O2 O 0.2583(8) 0.3650(11) 0.3730(6) 0.026(3) Uani 1 d .
C1 C 0.5324(16) 0.1546(20) 0.3806(10) 0.068(9) Uani 1 d D
C2 C 0.6139(18) 0.2882(28) 0.7260(18) 0.140(18) Uiso 1 d D
C3 C 0.4415(25) 0.5110(35) 0.5059(26) 0.084(20) Uiso 0.56(3) d PD
C4 C 0.3685(39) 0.5866(34) 0.6353(20) 0.153(31) Uiso 0.65(3) d PD
C11 C -0.0468(13) 0.3304(15) 0.4711(10) 0.032(5) Uani 1 d .
H11 H -0.0308(13) 0.3979(15) 0.4885(10) 0.038 Uiso 1 calc R
C12 C -0.0039(12) 0.2471(14) 0.5029(10) 0.029(5) Uani 1 d .
H12 H 0.0370(12) 0.2608(14) 0.5426(10) 0.035 Uiso 1 calc R
C13 C -0.0151(14) 0.1359(17) 0.4812(11) 0.041(6) Uani 1 d .
H13A H -0.0618(14) 0.1065(17) 0.4883(11) 0.049 Uiso 1 calc R
H13B H 0.0322(14) 0.0949(17) 0.5068(11) 0.049 Uiso 1 calc R
C14 C -0.0275(15) 0.1245(18) 0.4111(10) 0.042(6) Uani 1 d .
H14A H -0.0852(15) 0.1292(18) 0.3861(10) 0.051 Uiso 1 calc R
H14B H -0.0097(15) 0.0538(18) 0.4045(10) 0.051 Uiso 1 calc R
C15 C 0.0161(13) 0.2057(15) 0.3851(9) 0.026(5) Uani 1 d .
H15 H 0.0680(13) 0.1883(15) 0.3869(9) 0.032 Uiso 1 calc R
C16 C -0.0134(13) 0.2986(16) 0.3602(9) 0.029(5) Uani 1 d .
H16 H 0.0191(13) 0.3410(16) 0.3452(9) 0.035 Uiso 1 calc R
C17 C -0.0945(14) 0.3425(17) 0.3539(11) 0.042(6) Uani 1 d .
H17A H -0.0944(14) 0.4188(17) 0.3468(11) 0.051 Uiso 1 calc R
H17B H -0.1355(14) 0.3113(17) 0.3162(11) 0.051 Uiso 1 calc R
C18 C -0.1179(12) 0.3232(15) 0.4102(11) 0.035(5) Uani 1 d .
H18A H -0.1582(12) 0.3754(15) 0.4105(11) 0.043 Uiso 1 calc R
H18B H -0.1421(12) 0.2529(15) 0.4066(11) 0.043 Uiso 1 calc R
C21 C 0.1435(15) 0.3225(16) 0.2439(11) 0.038(6) Uani 1 d .
H21 H 0.1329(15) 0.3663(16) 0.2735(11) 0.046 Uiso 1 calc R
C22 C 0.1707(13) 0.2212(17) 0.2631(10) 0.032(5) Uani 1 d .
H22 H 0.1831(13) 0.2051(17) 0.3064(10) 0.038 Uiso 1 calc R
C23 C 0.1824(16) 0.1346(19) 0.2221(12) 0.047(6) Uani 1 d U
H23A H 0.1697(16) 0.0670(19) 0.2373(12) 0.056 Uiso 1 calc R
H23B H 0.1441(16) 0.1448(19) 0.1784(12) 0.056 Uiso 1 calc R
C24 C 0.2646(14) 0.1281(17) 0.2208(13) 0.049(7) Uani 1 d U
H24A H 0.2982(14) 0.0847(17) 0.2567(13) 0.058 Uiso 1 calc R
H24B H 0.2619(14) 0.0928(17) 0.1814(13) 0.058 Uiso 1 calc R
C25 C 0.3030(14) 0.2326(18) 0.2244(10) 0.040(6) Uani 1 d .
H25 H 0.3582(14) 0.2349(18) 0.2496(10) 0.048 Uiso 1 calc R
C26 C 0.2716(15) 0.3234(17) 0.1975(10) 0.039(6) Uani 1 d .
H26 H 0.3027(15) 0.3852(17) 0.2098(10) 0.046 Uiso 1 calc R
C27 C 0.1876(14) 0.3312(18) 0.1479(11) 0.038(5) Uani 1 d .
H27A H 0.1708(14) 0.2624(18) 0.1275(11) 0.046 Uiso 1 calc R
H27B H 0.1868(14) 0.3821(18) 0.1149(11) 0.046 Uiso 1 calc R
C28 C 0.1298(13) 0.3669(17) 0.1797(10) 0.038(6) Uani 1 d .
H28A H 0.1325(13) 0.4440(17) 0.1833(10) 0.046 Uiso 1 calc R
H28B H 0.0750(13) 0.3486(17) 0.1515(10) 0.046 Uiso 1 calc R
C31 C 0.1476(16) 0.5957(17) 0.4345(12) 0.048(7) Uani 1 d .
H31 H 0.1574(16) 0.5442(17) 0.4665(12) 0.058 Uiso 1 calc R
C32 C 0.0870(14) 0.5789(17) 0.3776(14) 0.050(7) Uani 1 d .
H32 H 0.0566(14) 0.5172(17) 0.3745(14) 0.060 Uiso 1 calc R
C33 C 0.0636(16) 0.6440(19) 0.3214(14) 0.068(10) Uani 1 d .
H33A H 0.0598(16) 0.7174(19) 0.3337(14) 0.082 Uiso 1 calc R
H33B H 0.0101(16) 0.6222(19) 0.2924(14) 0.082 Uiso 1 calc R
C34 C 0.1209(19) 0.6389(23) 0.2862(16) 0.075(10) Uani 1 d .
H34A H 0.0914(19) 0.6087(23) 0.2440(16) 0.090 Uiso 1 calc R
H34B H 0.1346(19) 0.7117(23) 0.2793(16) 0.090 Uiso 1 calc R
C35 C 0.1973(13) 0.5795(16) 0.3144(10) 0.034(5) Uani 1 d .
H35 H 0.2061(13) 0.5212(16) 0.2919(10) 0.040 Uiso 1 calc R
C36 C 0.2564(15) 0.6060(20) 0.3724(12) 0.044(6) Uani 1 d .
H36 H 0.3026(15) 0.5637(20) 0.3892(12) 0.053 Uiso 1 calc R
C37 C 0.2470(18) 0.7023(20) 0.4088(14) 0.064(8) Uani 1 d U
H37A H 0.3009(18) 0.7257(20) 0.4362(14) 0.077 Uiso 1 calc R
H37B H 0.2233(18) 0.7588(20) 0.3779(14) 0.077 Uiso 1 calc R
C38 C 0.1987(15) 0.6909(17) 0.4484(12) 0.043(6) Uani 1 d U
H38A H 0.1642(15) 0.7533(17) 0.4425(12) 0.051 Uiso 1 calc R
H38B H 0.2347(15) 0.6890(17) 0.4932(12) 0.051 Uiso 1 calc R
C41 C 0.2253(13) 0.1265(16) 0.4854(9) 0.029(5) Uani 1 d .
H41 H 0.1702(13) 0.1380(16) 0.4624(9) 0.035 Uiso 1 calc R
C42 C 0.2666(15) 0.1991(16) 0.5293(10) 0.036(6) Uani 1 d .
H42 H 0.2363(15) 0.2571(16) 0.5338(10) 0.044 Uiso 1 calc R
C43 C 0.3547(15) 0.2004(21) 0.5722(11) 0.046(6) Uani 1 d .
H43A H 0.3639(15) 0.1508(21) 0.6075(11) 0.055 Uiso 1 calc R
H43B H 0.3697(15) 0.2712(21) 0.5902(11) 0.055 Uiso 1 calc R
C44 C 0.4075(14) 0.1690(22) 0.5336(11) 0.055(8) Uani 1 d .
H44A H 0.4621(14) 0.1956(22) 0.5558(11) 0.066 Uiso 1 calc R
H44B H 0.4103(14) 0.0918(22) 0.5322(11) 0.066 Uiso 1 calc R
C45 C 0.3757(14) 0.2117(23) 0.4655(11) 0.048(7) Uani 1 d .
H45 H 0.3879(14) 0.2803(23) 0.4559(11) 0.057 Uiso 1 calc R
C46 C 0.3297(15) 0.1464(21) 0.4203(12) 0.051(7) Uani 1 d .
H46 H 0.3142(15) 0.1782(21) 0.3799(12) 0.062 Uiso 1 calc R
C47 C 0.2955(20) 0.0368(20) 0.4153(14) 0.073(9) Uani 1 d U
H47A H 0.3370(20) -0.0162(20) 0.4194(14) 0.087 Uiso 1 calc R
H47B H 0.2514(20) 0.0270(20) 0.3742(14) 0.087 Uiso 1 calc R
C48 C 0.2640(15) 0.0265(16) 0.4713(11) 0.045(6) Uani 1 d U
H48A H 0.2245(15) -0.0308(16) 0.4612(11) 0.054 Uiso 1 calc R
H48B H 0.3091(15) 0.0063(16) 0.5100(11) 0.054 Uiso 1 calc R
B1 B 0.0820(15) -0.0557(16) 0.3166(13) 0.031(6) Uani 1 d U
B2 B 0.7394(17) 0.0936(22) 0.3732(15) 0.044(7) Uani 1 d .

loop_
_atom_type_symbol
_atom_type_description
_atom_type_scat_dispersion_real
_atom_type_scat_dispersion_imag
_atom_type_scat_source
C C 0.0033 0.0016 'International Tables Vol C Tables 4.2.6.8 and 6.1.1.4'
H H 0.0000 0.0000 'International Tables Vol C Tables 4.2.6.8 and 6.1.1.4'
B B 0.0013 0.0007 'International Tables Vol C Tables 4.2.6.8 and 6.1.1.4'
F F 0.0171 0.0103 'International Tables Vol C Tables 4.2.6.8 and 6.1.1.4'
Cl Cl 0.1484 0.1585 'International Tables Vol C Tables 4.2.6.8 and 6.1.1.4'
Pt Pt -1.7033 8.3905 'International Tables Vol C Tables 4.2.6.8 and 6.1.1.4'
O O 0.0106 0.0060 'International Tables Vol C Tables 4.2.6.8 and 6.1.1.4'

loop_
_geom_angle_atom_site_label_1
_geom_angle_atom_site_label_2
_geom_angle_atom_site_label_3
_geom_angle
_geom_angle_site_symmetry_1
O1 Pt1 C16 88.6(7) .
O1 Pt1 C12 159.6(6) .
C16 Pt1 C12 97.8(8) .
O1 Pt1 C15 90.7(7) .
C16 Pt1 C15 36.1(7) .
C12 Pt1 C15 83.5(8) .
O1 Pt1 C11 163.5(7) .
C16 Pt1 C11 81.6(8) .
C12 Pt1 C11 36.4(7) .
C15 Pt1 C11 89.0(8) .
O1 Pt1 Cl1 90.7(4) .
C16 Pt1 Cl1 160.0(6) .
C12 Pt1 Cl1 89.7(6) .
C15 Pt1 Cl1 164.0(6) .
C11 Pt1 Cl1 94.1(6) .
O2 Pt2 C22 93.8(7) .
O2 Pt2 C26 164.3(7) .
C22 Pt2 C26 89.5(8) .
O2 Pt2 C21 90.2(7) .
C22 Pt2 C21 37.6(8) .
C26 Pt2 C21 83.1(9) .
O2 Pt2 C25 159.8(7) .
C22 Pt2 C25 81.6(9) .
C26 Pt2 C25 35.8(8) .
C21 Pt2 C25 97.7(9) .
O2 Pt2 Cl2 88.0(4) .
C22 Pt2 Cl2 164.2(6) .
C26 Pt2 Cl2 93.0(7) .
C21 Pt2 Cl2 158.2(6) .
C25 Pt2 Cl2 91.3(7) .
O1 Pt3 O2 79.0(6) .
O1 Pt3 C31 98.2(8) .
O2 Pt3 C31 158.9(8) .
O1 Pt3 C36 162.3(8) .
O2 Pt3 C36 94.8(8) .
C31 Pt3 C36 81.6(9) .
O1 Pt3 C35 158.2(7) .
O2 Pt3 C35 94.4(7) .
C31 Pt3 C35 95.2(9) .
C36 Pt3 C35 37.7(8) .
O1 Pt3 C32 98.6(8) .
O2 Pt3 C32 163.9(8) .
C31 Pt3 C32 37.0(9) .
C36 Pt3 C32 91.8(9) .
C35 Pt3 C32 82.0(9) .
O1 Pt3 Pt4 41.6(4) .
O2 Pt3 Pt4 40.8(4) .
C31 Pt3 Pt4 127.2(6) .
C36 Pt3 Pt4 125.8(7) .
C35 Pt3 Pt4 135.1(6) .
C32 Pt3 Pt4 140.2(7) .
O2 Pt4 O1 77.4(5) .
O2 Pt4 C46 95.9(8) .
O1 Pt4 C46 160.3(8) .
O2 Pt4 C42 157.9(7) .
O1 Pt4 C42 98.2(7) .
C46 Pt4 C42 94.7(9) .
O2 Pt4 C45 94.6(7) .
O1 Pt4 C45 160.7(9) .
C46 Pt4 C45 36.4(10) .
C42 Pt4 C45 82.7(9) .
O2 Pt4 C41 164.9(7) .
O1 Pt4 C41 100.6(7) .
C46 Pt4 C41 81.0(9) .
C42 Pt4 C41 36.9(8) .
C45 Pt4 C41 91.6(8) .
O2 Pt4 Pt3 40.6(4) .
O1 Pt4 Pt3 40.1(4) .
C46 Pt4 Pt3 136.5(7) .
C42 Pt4 Pt3 125.9(6) .
C45 Pt4 Pt3 125.3(7) .
C41 Pt4 Pt3 140.6(5) .
Cl5' Cl5 C2 69.3(15) .
Cl6' Cl6 C2 67.9(13) .
Cl5 Cl5' C2 80.5(17) .
Cl6 Cl6' C2 70.0(14) .
C3 Cl7 C3 77.1(20) 3_666
Pt3 O1 Pt1 133.8(7) .
Pt3 O1 Pt4 98.2(6) .
Pt1 O1 Pt4 127.0(7) .
Pt2 O2 Pt3 128.4(6) .
Pt2 O2 Pt4 123.7(7) .
Pt3 O2 Pt4 98.6(5) .
Cl4 C1 Cl3 108.5(14) .
Cl5' C2 Cl6' 107.1(21) .
Cl5' C2 Cl6 98.7(20) .
Cl6' C2 Cl6 42.2(16) .
Cl5' C2 Cl5 30.2(10) .
Cl6' C2 Cl5 129.8(24) .
Cl6 C2 Cl5 103.0(18) .
Cl7 C3 Cl7 102.9(20) 3_666
Cl9 C4 Cl8 103.0(21) .
C12 C11 C18 124.7(18) .
C12 C11 Pt1 71.2(13) .
C18 C11 Pt1 112.5(15) .
C11 C12 C13 126.0(20) .
C11 C12 Pt1 72.4(13) .
C13 C12 Pt1 108.0(15) .
C12 C13 C14 112.6(18) .
C13 C14 C15 115.8(17) .
C16 C15 C14 125.3(21) .
C16 C15 Pt1 71.5(12) .
C14 C15 Pt1 108.4(13) .
C15 C16 C17 125.8(20) .
C15 C16 Pt1 72.5(12) .
C17 C16 Pt1 107.0(13) .
C18 C17 C16 114.7(18) .
C11 C18 C17 111.3(18) .
C22 C21 C28 124.7(20) .
C22 C21 Pt2 70.6(13) .
C28 C21 Pt2 104.7(15) .
C21 C22 C23 126.7(21) .
C21 C22 Pt2 71.7(13) .
C23 C22 Pt2 110.4(15) .
C24 C23 C22 114.7(19) .
C25 C24 C23 113.1(19) .
C26 C25 C24 129.8(23) .
C26 C25 Pt2 71.2(13) .
C24 C25 Pt2 106.8(17) .
C25 C26 C27 122.4(21) .
C25 C26 Pt2 72.9(13) .
C27 C26 Pt2 112.2(16) .
C26 C27 C28 109.3(17) .
C21 C28 C27 116.6(19) .
C32 C31 C38 123.0(21) .
C32 C31 Pt3 73.1(14) .
C38 C31 Pt3 113.1(16) .
C31 C32 C33 128.0(22) .
C31 C32 Pt3 69.9(13) .
C33 C32 Pt3 113.0(19) .
C32 C33 C34 113.9(22) .
C35 C34 C33 119.4(26) .
C36 C35 C34 123.0(23) .
C36 C35 Pt3 71.1(13) .
C34 C35 Pt3 108.3(18) .
C35 C36 C37 120.6(24) .
C35 C36 Pt3 71.3(13) .
C37 C36 Pt3 110.4(16) .
C38 C37 C36 117.4(19) .
C37 C38 C31 114.2(19) .
C42 C41 C48 123.1(21) .
C42 C41 Pt4 70.6(12) .
C48 C41 Pt4 110.1(14) .
C41 C42 C43 129.4(21) .
C41 C42 Pt4 72.5(12) .
C43 C42 Pt4 109.8(15) .
C42 C43 C44 110.0(19) .
C45 C44 C43 113.3(20) .
C46 C45 C44 116.5(24) .
C46 C45 Pt4 71.1(14) .
C44 C45 Pt4 110.8(16) .
C45 C46 C47 138.5(26) .
C45 C46 Pt4 72.5(15) .
C47 C46 Pt4 111.3(19) .
C46 C47 C48 105.8(22) .
C41 C48 C47 115.0(17) .
F3 B1 F1 113.3(20) .
F3 B1 F4 112.4(20) .
F1 B1 F4 106.5(20) .
F3 B1 F2 110.0(19) .
F1 B1 F2 106.0(19) .
F4 B1 F2 108.3(19) .
F7 B2 F8 109.1(21) .
F7 B2 F6 113.8(24) .
F8 B2 F6 109.8(24) .
F7 B2 F5 110.2(23) .
F8 B2 F5 105.9(23) .
F6 B2 F5 107.8(21) .

loop_
_geom_bond_atom_site_label_1
_geom_bond_atom_site_label_2
_geom_bond_distance
_geom_bond_site_symmetry_2
Pt1 O1 2.018(13) .
Pt1 C16 2.16(2) .
Pt1 C12 2.17(2) .
Pt1 C15 2.17(2) .
Pt1 C11 2.18(2) .
Pt1 Cl1 2.301(5) .
Pt2 O2 2.005(12) .
Pt2 C22 2.16(2) .
Pt2 C26 2.17(2) .
Pt2 C21 2.17(2) .
Pt2 C25 2.19(2) .
Pt2 Cl2 2.297(6) .
Pt3 O1 1.997(13) .
Pt3 O2 2.018(13) .
Pt3 C31 2.14(2) .
Pt3 C36 2.17(2) .
Pt3 C35 2.17(2) .
Pt3 C32 2.18(2) .
Pt3 Pt4 3.0682(10) .
Pt4 O2 2.027(13) .
Pt4 O1 2.060(14) .
Pt4 C46 2.15(2) .
Pt4 C42 2.15(2) .
Pt4 C45 2.17(2) .
Pt4 C41 2.17(2) .
Cl3 C1 1.77(2) .
Cl4 C1 1.77(2) .
Cl5 Cl5' 0.93(3) .
Cl5 C2 1.83(2) .
Cl6 Cl6' 1.29(4) .
Cl6 C2 1.81(3) .
Cl5' C2 1.74(3) .
Cl6' C2 1.79(2) .
Cl7 C3 1.80(3) 3_666
Cl7 C3 1.80(3) .
Cl8 C4 1.79(3) .
Cl9 C4 1.79(3) .
F1 B1 1.37(3) .
F2 B1 1.44(2) .
F3 B1 1.33(3) .
F4 B1 1.38(3) .
F5 B2 1.44(3) .
F6 B2 1.40(3) .
F7 B2 1.36(3) .
F8 B2 1.38(3) .
C3 Cl7 1.80(3) 3_666
C11 C12 1.36(3) .
C11 C18 1.51(3) .
C12 C13 1.50(3) .
C13 C14 1.54(3) .
C14 C15 1.55(3) .
C15 C16 1.34(3) .
C16 C17 1.53(3) .
C17 C18 1.51(3) .
C21 C22 1.40(3) .
C21 C28 1.50(3) .
C22 C23 1.51(3) .
C23 C24 1.50(3) .
C24 C25 1.50(3) .
C25 C26 1.34(3) .
C26 C27 1.53(3) .
C27 C28 1.55(3) .
C31 C32 1.37(4) .
C31 C38 1.49(3) .
C32 C33 1.45(4) .
C33 C34 1.53(4) .
C34 C35 1.50(4) .
C35 C36 1.40(3) .
C36 C37 1.53(3) .
C37 C38 1.48(4) .
C41 C42 1.37(3) .
C41 C48 1.55(3) .
C42 C43 1.53(3) .
C43 C44 1.57(4) .
C44 C45 1.54(3) .
C45 C46 1.35(4) .
C46 C47 1.52(4) .
C47 C48 1.58(4) .
